data_2209322
loop_
_publ_author_name
'Wu, Chang-Ju'
'Zhang, Xia'
'Zhang, Gui-Qiu'
'Liu, Lian-Dong'
'Shi, Jing-Min'

_publ_section_title
;
 2-Amino-3-(4-methoxybenzylideneamino)butenedinitrile
;
_journal_coeditor_code SJ2073
_journal_issue 6
_journal_name_full 'Acta Crystallographica Section E'
_journal_page_first o2571
_journal_page_last o2572
_journal_paper_doi 10.1107/S160053680601960X
_journal_volume 62
_journal_year 2006
_chemical_formula_iupac 'C12 H10 N4 O'
_chemical_formula_moiety 'C12 H10 N4 O'
_chemical_formula_sum 'C12 H10 N4 O'
_chemical_formula_weight 226.24
_chemical_name_systematic
;
2-Amino-3-(4-methoxybenzylideneamino)butenedinitrile
;
_space_group_IT_number 33
_symmetry_cell_setting orthorhombic
_symmetry_space_group_name_Hall 'P 2c -2n'
_symmetry_space_group_name_H-M 'P n a 21'
_atom_sites_solution_hydrogens geom
_atom_sites_solution_primary direct
_atom_sites_solution_secondary difmap
_audit_creation_method SHELXL-97
_cell_angle_alpha 90.00
_cell_angle_beta 90.00
_cell_angle_gamma 90.00
_cell_formula_units_Z 4
_cell_length_a 11.108(2)
_cell_length_b 25.481(5)
_cell_length_c 4.0203(8)
_cell_measurement_reflns_used 3181
_cell_measurement_temperature 298(2)
_cell_measurement_theta_max 27.582
_cell_measurement_theta_min 2.4325
_cell_volume 1137.9(4)
_computing_cell_refinement 'SAINT (Bruker, 1997)'
_computing_data_collection 'SMART (Bruker, 1997)'
_computing_data_reduction SAINT
_computing_molecular_graphics SHELXTL
_computing_publication_material SHELXTL
_computing_structure_refinement SHELXTL
_computing_structure_solution 'SHELXTL  (Bruker, 2001)'
_diffrn_ambient_temperature 298(2)
_diffrn_measured_fraction_theta_full 0.989
_diffrn_measured_fraction_theta_max 0.989
_diffrn_measurement_device_type 'Bruker SMART APEX CCD'
_diffrn_measurement_method '\f and \w'
_diffrn_radiation_monochromator graphite
_diffrn_radiation_source 'fine-focus sealed tube'
_diffrn_radiation_type MoK\a
_diffrn_radiation_wavelength 0.71073
_diffrn_reflns_av_R_equivalents 0.0470
_diffrn_reflns_av_sigmaI/netI 0.0301
_diffrn_reflns_limit_h_max 14
_diffrn_reflns_limit_h_min -13
_diffrn_reflns_limit_k_max 32
_diffrn_reflns_limit_k_min -26
_diffrn_reflns_limit_l_max 5
_diffrn_reflns_limit_l_min -5
_diffrn_reflns_number 6445
_diffrn_reflns_theta_full 26.99
_diffrn_reflns_theta_max 26.99
_diffrn_reflns_theta_min 1.60
_diffrn_standards_number 0
_exptl_absorpt_coefficient_mu 0.090
_exptl_absorpt_correction_T_max 0.9893
_exptl_absorpt_correction_T_min 0.9693
_exptl_absorpt_correction_type multi-scan
_exptl_absorpt_process_details '(SADABS; Sheldrick, 1996)'
_exptl_crystal_colour yellow
_exptl_crystal_density_diffrn 1.321
_exptl_crystal_density_method 'not measured'
_exptl_crystal_description prism
_exptl_crystal_F_000 472
_exptl_crystal_size_max 0.35
_exptl_crystal_size_mid 0.21
_exptl_crystal_size_min 0.12
_refine_diff_density_max 0.188
_refine_diff_density_min -0.221
_refine_ls_extinction_coef 0.033(6)
_refine_ls_extinction_expression Fc^*^=kFc[1+0.001xFc^2^\l^3^/sin(2\q)]^-1/4^
_refine_ls_extinction_method SHELXL97
_refine_ls_goodness_of_fit_ref 1.312
_refine_ls_hydrogen_treatment constr
_refine_ls_matrix_type full
_refine_ls_number_parameters 156
_refine_ls_number_reflns 1403
_refine_ls_number_restraints 1
_refine_ls_restrained_S_all 1.311
_refine_ls_R_factor_all 0.0496
_refine_ls_R_factor_gt 0.0476
_refine_ls_shift/su_max 0.011
_refine_ls_shift/su_mean 0.003
_refine_ls_structure_factor_coef Fsqd
_refine_ls_weighting_details 'calc w=1/[\s^2^(Fo^2^)+(0.0549P)^2^+0.195P] where P=(Fo^2^+2Fc^2^)/3'
_refine_ls_weighting_scheme calc
_refine_ls_wR_factor_gt 0.1239
_refine_ls_wR_factor_ref 0.1266
_reflns_number_gt 1361
_reflns_number_total 1403
_reflns_threshold_expression I>2\s(I)
_cod_data_source_file sj2073.cif
_cod_data_source_block I
_cod_depositor_comments
;
The following automatic conversions were performed:
'_symmetry_cell_setting' value 'Orthorhombic' changed to 'orthorhombic'
according to '/home/saulius/struct/CIF-dictionaries/cif_core.dic'
dictionary named 'cif_core.dic' version 2.4.1 from 2010-06-29.

Automatic conversion script
Id: cif_fix_enum 1527 2010-12-29 10:47:43Z saulius 

The following automatic conversions were performed:

'_symmetry_cell_setting' value 'Orthorhombic' changed to
'orthorhombic' according to
/home/saulius/struct/CIF-dictionaries/cif_core.dic dictionary named
'cif_core.dic' version 2.4.1 from 2010-06-29.

Automatic conversion script
Id: cif_fix_values 1715 2011-07-08 13:25:40Z adriana 
;
_cod_database_code 2209322
_cod_database_fobs_code 2209322

loop_
_symmetry_equiv_pos_as_xyz
'x, y, z'
'-x, -y, z+1/2'
'x+1/2, -y+1/2, z'
'-x+1/2, y+1/2, z+1/2'

loop_
_atom_site_type_symbol
_atom_site_label
_atom_site_fract_x
_atom_site_fract_y
_atom_site_fract_z
_atom_site_U_iso_or_equiv
_atom_site_adp_type
_atom_site_calc_flag
_atom_site_refinement_flags
_atom_site_occupancy
C C8 0.1575(2) 0.63116(10) 0.3670(8) 0.0397(6) Uani d . 1
H H10 0.2056 0.6568 0.4643 0.048 Uiso calc R 1
O O1 0.28885(19) 0.42004(7) 0.4809(8) 0.0602(7) Uani d . 1
C C2 0.2643(2) 0.47242(9) 0.4599(8) 0.0412(6) Uani d . 1
C C10 0.0359(2) 0.69844(9) 0.1752(8) 0.0387(6) Uani d . 1
N N1 0.06251(19) 0.64529(8) 0.2098(6) 0.0397(6) Uani d . 1
C C6 0.1923(2) 0.57631(9) 0.3982(7) 0.0354(6) Uani d . 1
N N4 -0.1410(2) 0.67782(9) -0.1351(8) 0.0523(8) Uani d . 1
H H6A -0.1287 0.6447 -0.1138 0.063 Uiso calc R 1
H H5B -0.2027 0.6889 -0.2432 0.063 Uiso calc R 1
C C11 -0.0641(2) 0.71212(9) 0.0000(8) 0.0396(7) Uani d . 1
C C5 0.1226(2) 0.53581(10) 0.2649(8) 0.0414(7) Uani d . 1
H H4 0.0512 0.5438 0.1550 0.050 Uiso calc R 1
C C9 0.1095(2) 0.73852(10) 0.3225(9) 0.0421(7) Uani d . 1
C C7 0.2986(2) 0.56343(10) 0.5594(8) 0.0410(7) Uani d . 1
H H1 0.3462 0.5900 0.6473 0.049 Uiso calc R 1
N N3 -0.1118(2) 0.81051(10) -0.0854(11) 0.0691(10) Uani d . 1
C C1 0.3353(2) 0.51173(10) 0.5921(9) 0.0439(7) Uani d . 1
H H2 0.4066 0.5036 0.7015 0.053 Uiso calc R 1
C C4 0.1580(2) 0.48473(10) 0.2941(9) 0.0441(7) Uani d . 1
H H3 0.1110 0.4581 0.2032 0.053 Uiso calc R 1
N N2 0.1705(2) 0.76848(9) 0.4476(10) 0.0594(8) Uani d . 1
C C12 -0.0912(2) 0.76733(11) -0.0485(10) 0.0465(7) Uani d . 1
C C3 0.3947(3) 0.40410(12) 0.6547(13) 0.0675(11) Uani d . 1
H H7A 0.4641 0.4192 0.5500 0.101 Uiso calc R 1
H H9B 0.4009 0.3665 0.6497 0.101 Uiso calc R 1
H H8C 0.3901 0.4158 0.8813 0.101 Uiso calc R 1

loop_
_atom_site_aniso_label
_atom_site_aniso_U_11
_atom_site_aniso_U_22
_atom_site_aniso_U_33
_atom_site_aniso_U_12
_atom_site_aniso_U_13
_atom_site_aniso_U_23
C8 0.0414(12) 0.0325(12) 0.0451(17) -0.0009(9) -0.0034(13) 0.0010(12)
O1 0.0644(12) 0.0296(9) 0.0866(18) 0.0041(8) -0.0037(14) 0.0029(12)
C2 0.0443(13) 0.0312(12) 0.0480(16) -0.0001(10) 0.0087(13) 0.0047(12)
C10 0.0374(12) 0.0322(12) 0.0466(16) -0.0030(9) -0.0020(12) 0.0031(12)
N1 0.0388(11) 0.0336(11) 0.0469(15) 0.0024(8) -0.0026(11) 0.0034(11)
C6 0.0349(11) 0.0332(12) 0.0381(15) -0.0007(9) 0.0023(11) 0.0035(11)
N4 0.0474(12) 0.0380(12) 0.071(2) 0.0012(9) -0.0174(14) 0.0040(13)
C11 0.0368(12) 0.0333(12) 0.0487(18) 0.0008(9) 0.0013(13) 0.0047(12)
C5 0.0343(12) 0.0408(14) 0.0491(18) -0.0007(10) -0.0049(12) 0.0051(13)
C9 0.0406(13) 0.0331(13) 0.0526(18) 0.0032(10) -0.0040(13) 0.0065(13)
C7 0.0404(13) 0.0332(12) 0.0494(17) -0.0035(9) -0.0072(13) -0.0004(12)
N3 0.0662(16) 0.0383(13) 0.103(3) 0.0041(11) -0.0190(19) 0.0122(18)
C1 0.0399(13) 0.0399(14) 0.0519(19) 0.0035(10) -0.0063(13) 0.0030(14)
C4 0.0436(13) 0.0346(13) 0.0540(19) -0.0088(11) -0.0004(14) -0.0029(14)
N2 0.0572(14) 0.0417(12) 0.079(2) -0.0075(11) -0.0199(16) 0.0002(15)
C12 0.0408(13) 0.0385(14) 0.060(2) -0.0008(10) -0.0091(15) 0.0057(14)
C3 0.075(2) 0.0426(16) 0.085(3) 0.0181(15) 0.001(2) 0.011(2)

loop_
_atom_type_symbol
_atom_type_description
_atom_type_scat_dispersion_real
_atom_type_scat_dispersion_imag
_atom_type_scat_source
C C 0.0033 0.0000 'International Tables Vol C Tables 4.2.6.8 and 6.1.1.4'
H H 0.0000 0.0000 'International Tables Vol C Tables 4.2.6.8 and 6.1.1.4'
N N 0.0061 0.0000 'International Tables Vol C Tables 4.2.6.8 and 6.1.1.4'
O O 0.0106 0.0000 'International Tables Vol C Tables 4.2.6.8 and 6.1.1.4'

loop_
_geom_angle_atom_site_label_1
_geom_angle_atom_site_label_2
_geom_angle_atom_site_label_3
_geom_angle
N1 C8 C6 122.1(2)
N1 C8 H10 119.0
C6 C8 H10 119.0
C2 O1 C3 118.2(2)
O1 C2 C1 124.9(3)
O1 C2 C4 114.8(2)
C1 C2 C4 120.3(2)
C11 C10 N1 118.3(2)
C11 C10 C9 119.7(2)
N1 C10 C9 122.0(2)
C8 N1 C10 119.8(2)
C7 C6 C5 118.5(2)
C7 C6 C8 119.6(2)
C5 C6 C8 121.9(2)
C11 N4 H6A 120.0
C11 N4 H5B 120.0
H6A N4 H5B 120.0
N4 C11 C10 124.3(2)
N4 C11 C12 116.5(2)
C10 C11 C12 119.1(2)
C4 C5 C6 120.8(2)
C4 C5 H4 119.6
C6 C5 H4 119.6
N2 C9 C10 176.7(3)
C1 C7 C6 121.3(2)
C1 C7 H1 119.3
C6 C7 H1 119.3
C2 C1 C7 119.0(2)
C2 C1 H2 120.5
C7 C1 H2 120.5
C5 C4 C2 120.0(2)
C5 C4 H3 120.0
C2 C4 H3 120.0
N3 C12 C11 179.7(4)
O1 C3 H7A 109.5
O1 C3 H9B 109.5
H7A C3 H9B 109.5
O1 C3 H8C 109.5
H7A C3 H8C 109.5
H9B C3 H8C 109.5

loop_
_geom_bond_atom_site_label_1
_geom_bond_atom_site_label_2
_geom_bond_distance
C8 N1 1.281(3)
C8 C6 1.456(3)
C8 H10 0.9300
O1 C2 1.365(3)
O1 C3 1.426(4)
C2 C1 1.381(4)
C2 C4 1.392(4)
C10 C11 1.361(4)
C10 N1 1.393(3)
C10 C9 1.436(4)
C6 C7 1.386(4)
C6 C5 1.397(4)
N4 C11 1.337(4)
N4 H6A 0.8600
N4 H5B 0.8600
C11 C12 1.452(4)
C5 C4 1.365(4)
C5 H4 0.9300
C9 N2 1.139(4)
C7 C1 1.385(3)
C7 H1 0.9300
N3 C12 1.134(3)
C1 H2 0.9300
C4 H3 0.9300
C3 H7A 0.9600
C3 H9B 0.9600
C3 H8C 0.9600

loop_
_geom_hbond_atom_site_label_D
_geom_hbond_atom_site_label_H
_geom_hbond_atom_site_label_A
_geom_hbond_site_symmetry_A
_geom_hbond_distance_DH
_geom_hbond_distance_HA
_geom_hbond_distance_DA
_geom_hbond_angle_DHA
N4 H5B N2 3_464 0.86 2.17 3.012(4) 166.4
N4 H6A O1 2_564 0.86 2.46 3.022(3) 124.0

loop_
_geom_torsion_atom_site_label_1
_geom_torsion_atom_site_label_2
_geom_torsion_atom_site_label_3
_geom_torsion_atom_site_label_4
_geom_torsion
C3 O1 C2 C1 0.7(5)
C3 O1 C2 C4 -178.4(3)
C6 C8 N1 C10 -177.3(3)
C11 C10 N1 C8 178.5(3)
C9 C10 N1 C8 -2.5(4)
N1 C8 C6 C7 177.4(3)
N1 C8 C6 C5 -1.5(4)
N1 C10 C11 N4 1.8(5)
C9 C10 C11 N4 -177.2(3)
N1 C10 C11 C12 -177.9(3)
C9 C10 C11 C12 3.0(5)
C7 C6 C5 C4 0.3(5)
C8 C6 C5 C4 179.2(3)
C5 C6 C7 C1 -0.6(4)
C8 C6 C7 C1 -179.5(3)
O1 C2 C1 C7 -178.6(3)
C4 C2 C1 C7 0.5(5)
C6 C7 C1 C2 0.2(5)
C6 C5 C4 C2 0.4(5)
O1 C2 C4 C5 178.4(3)
C1 C2 C4 C5 -0.8(5)
N4 C11 C12 N3 17E1(10)
C10 C11 C12 N3 -1E1(9)

loop_
_cod_related_entry_id
_cod_related_entry_database
_cod_related_entry_code
1 ChemSpider 15752492
